data_7127962
loop_
_publ_author_name
'Markwell-Heys, Adrian W'
'Schneider, Matthew L.'
'Madridejos, Jenica Marie L.'
'Metha, Gregory F.'
'Bloch, Witold M.'

_publ_section_title
;
 Self-sorting of porous Cu<sub>4</sub>L<sub>2</sub>L'<sub>2</sub>
 metal-organic cages composed of isomerisable ligands.
;
_journal_issue 23
_journal_name_full 'Chemical communications (Cambridge, England)'
_journal_page_first 2915
_journal_page_last 2918
_journal_paper_doi 10.1039/d0cc08076d
_journal_volume 57
_journal_year 2021
_chemical_formula_sum 'C100 H84 Cu4 N12 O20'
_chemical_formula_weight 2027.95
_space_group_crystal_system triclinic
_space_group_IT_number 2
_space_group_name_Hall '-P 1'
_space_group_name_H-M_alt 'P -1'
_atom_sites_solution_hydrogens geom
_audit_creation_method SHELXL-2018/3
_audit_update_record
;
2021-01-21 deposited with the CCDC.	2021-02-16 downloaded from the CCDC.
;
_cell_angle_alpha 106.27(3)
_cell_angle_beta 91.83(3)
_cell_angle_gamma 101.78(3)
_cell_formula_units_Z 1
_cell_length_a 10.959(2)
_cell_length_b 14.077(3)
_cell_length_c 19.406(4)
_cell_measurement_reflns_used 10715
_cell_measurement_temperature 100(2)
_cell_measurement_theta_max 18.55
_cell_measurement_theta_min 0.73
_cell_volume 2800.7(11)
_computing_cell_refinement 'XDS (Kabsch, 1993)'
_computing_data_collection 'BluIce (McPhillips, 2002)'
_computing_data_reduction 'XDS (Kabsch, 1993)'
_computing_molecular_graphics 'shelXle (Huebschle, 2014)'
_computing_publication_material 'CIFTAB (Sheldrick, 1997)'
_computing_structure_refinement 'SHELXL-2018/3 (Sheldrick, 2018)'
_computing_structure_solution 'SHELXT-2018/3 (Sheldrick, 2018)'
_diffrn_ambient_temperature 100(2)
_diffrn_measured_fraction_theta_full 0.926
_diffrn_measured_fraction_theta_max 0.837
_diffrn_measurement_device_type 'ADSC Quantum 210r'
_diffrn_measurement_method 'Phi Scan'
_diffrn_radiation_type Synchrotron
_diffrn_radiation_wavelength 0.71073
_diffrn_reflns_av_R_equivalents 0.0148
_diffrn_reflns_av_unetI/netI 0.0133
_diffrn_reflns_Laue_measured_fraction_full 0.926
_diffrn_reflns_Laue_measured_fraction_max 0.837
_diffrn_reflns_limit_h_max 11
_diffrn_reflns_limit_h_min -11
_diffrn_reflns_limit_k_max 17
_diffrn_reflns_limit_k_min -17
_diffrn_reflns_limit_l_max 22
_diffrn_reflns_limit_l_min -22
_diffrn_reflns_number 36650
_diffrn_reflns_point_group_measured_fraction_full 0.926
_diffrn_reflns_point_group_measured_fraction_max 0.837
_diffrn_reflns_theta_full 25.242
_diffrn_reflns_theta_max 27.100
_diffrn_reflns_theta_min 1.545
_diffrn_source 'MX1 Beamline Australian Synchrotron'
_exptl_absorpt_coefficient_mu 0.814
_exptl_absorpt_correction_type none
_exptl_crystal_colour blue
_exptl_crystal_density_diffrn 1.202
_exptl_crystal_description block
_exptl_crystal_F_000 1044
_exptl_crystal_size_max 0.22
_exptl_crystal_size_mid 0.18
_exptl_crystal_size_min 0.10
_platon_squeeze_details '4.65 DMF molecules'
_refine_diff_density_max 0.321
_refine_diff_density_min -0.710
_refine_diff_density_rms 0.049
_refine_ls_extinction_method none
_refine_ls_goodness_of_fit_ref 1.039
_refine_ls_hydrogen_treatment constr
_refine_ls_matrix_type full
_refine_ls_number_parameters 672
_refine_ls_number_reflns 10317
_refine_ls_number_restraints 594
_refine_ls_restrained_S_all 1.009
_refine_ls_R_factor_all 0.0375
_refine_ls_R_factor_gt 0.0340
_refine_ls_shift/su_max 0.001
_refine_ls_shift/su_mean 0.000
_refine_ls_structure_factor_coef Fsqd
_refine_ls_weighting_details 'w=1/[\s^2^(Fo^2^)+(0.0518P)^2^+1.6091P] where P=(Fo^2^+2Fc^2^)/3'
_refine_ls_weighting_scheme calc
_refine_ls_wR_factor_gt 0.0954
_refine_ls_wR_factor_ref 0.0979
_reflns_Friedel_coverage 0.000
_reflns_number_gt 9240
_reflns_number_total 10317
_reflns_threshold_expression 'I > 2\s(I)'
_cod_data_source_file d0cc08076d2.cif
_cod_data_source_block 1c
_cod_depositor_comments 'Adding full bibliography for 7127961--7127966.cif.'
_cod_database_code 7127962
_shelx_shelxl_version_number 2018/3
_shelx_space_group_comment
;
The symmetry employed for this shelxl refinement is uniquely defined
by the following loop, which should always be used as a source of
symmetry information in preference to the above space-group names.
They are only intended as comments.
;
_platon_squeeze_void_probe_radius 1.20

loop_
_space_group_symop_operation_xyz
'x, y, z'
'-x, -y, -z'

loop_
_atom_site_label
_atom_site_type_symbol
_atom_site_fract_x
_atom_site_fract_y
_atom_site_fract_z
_atom_site_U_iso_or_equiv
_atom_site_adp_type
_atom_site_occupancy
_atom_site_site_symmetry_order
_atom_site_calc_flag
_atom_site_refinement_flags_posn
_atom_site_refinement_flags_adp
_atom_site_refinement_flags_occupancy
_atom_site_disorder_assembly
_atom_site_disorder_group
Cu01 Cu 0.41038(2) 0.36999(2) 0.26627(2) 0.02880(7) Uani 1 1 d . U . . .
Cu02 Cu 0.39936(2) 0.26666(2) 0.12899(2) 0.03133(7) Uani 1 1 d . U . . .
O1_1 O 0.44655(13) 0.76220(11) 0.83293(7) 0.0363(3) Uani 1 1 d . U . . .
C1_1 C 0.38794(18) 0.71929(15) 0.77105(10) 0.0317(4) Uani 1 1 d . U . . .
O2_1 O 0.42712(13) 0.66012(10) 0.71915(7) 0.0334(3) Uani 1 1 d . U . . .
C2_1 C 0.26293(19) 0.74175(15) 0.75858(10) 0.0332(4) Uani 1 1 d . U . . .
O3_1 O 0.24685(13) 0.38573(11) 0.23386(7) 0.0342(3) Uani 1 1 d . U . . .
C3_1 C 0.2121(2) 0.80191(16) 0.81547(11) 0.0383(5) Uani 1 1 d . U . . .
H3_1 H 0.254887 0.826579 0.861292 0.046 Uiso 1 1 calc R U . . .
O4_1 O 0.24850(14) 0.31786(12) 0.11444(7) 0.0414(3) Uani 1 1 d . U . . .
C5_1 C 0.0315(2) 0.78536(18) 0.73615(11) 0.0428(5) Uani 1 1 d . U . . .
H5_1 H -0.045219 0.801285 0.728677 0.051 Uiso 1 1 calc R U . . .
C6_1 C 0.0792(2) 0.72184(16) 0.67947(10) 0.0354(4) Uani 1 1 d . U . . .
C7_1 C 0.19534(19) 0.70230(15) 0.69092(10) 0.0336(4) Uani 1 1 d . U . . .
H7_1 H 0.228957 0.662274 0.652978 0.040 Uiso 1 1 calc R U . . .
N8_1 N 0.01765(17) 0.68169(14) 0.60816(9) 0.0369(4) Uani 1 1 d . U . . .
C9_1 C -0.0964(2) 0.68265(16) 0.59714(11) 0.0387(5) Uani 1 1 d . U . . .
H9_1 H -0.141698 0.701399 0.636518 0.046 Uiso 1 1 calc R U . . .
C10_1 C -0.15945(19) 0.65513(16) 0.52423(11) 0.0366(4) Uani 1 1 d . U . . .
C11_1 C -0.1045(2) 0.60850(17) 0.46329(11) 0.0390(5) Uani 1 1 d . U . . .
H11_1 H -0.027712 0.591722 0.468822 0.047 Uiso 1 1 calc R U . . .
C12_1 C -0.1642(2) 0.58715(16) 0.39447(11) 0.0372(4) Uani 1 1 d . U . . .
C13_1 C -0.28080(19) 0.60992(16) 0.38616(11) 0.0361(4) Uani 1 1 d . U . . .
H13_1 H -0.322229 0.593687 0.340411 0.043 Uiso 1 1 calc R U . . .
C14_1 C -0.3346(2) 0.65671(16) 0.44620(11) 0.0391(5) Uani 1 1 d . U . . .
H14_1 H -0.411242 0.673632 0.440629 0.047 Uiso 1 1 calc R U . . .
C15_1 C -0.2746(2) 0.67864(16) 0.51498(11) 0.0382(5) Uani 1 1 d . U . . .
H15_1 H -0.312029 0.709326 0.555065 0.046 Uiso 1 1 calc R U . . .
C16_1 C -0.1040(2) 0.53730(19) 0.33188(11) 0.0457(5) Uani 1 1 d . U . . .
H16_1 H -0.033965 0.512709 0.339956 0.055 Uiso 1 1 calc R U . . .
N17_1 N -0.14361(18) 0.52642(16) 0.26736(9) 0.0438(4) Uani 1 1 d . U . . .
C24_1 C 0.20083(19) 0.36342(16) 0.16918(10) 0.0355(4) Uani 1 1 d . U . . .
C4_1 C 0.0985(2) 0.82438(19) 0.80325(12) 0.0466(6) Uani 1 1 d . U . . .
H4_1 H 0.066286 0.866480 0.840704 0.056 Uiso 1 1 calc R U . . .
O1_2 O 0.70470(14) 0.84234(11) 0.84232(7) 0.0388(3) Uani 1 1 d . U . . .
C1_2 C 0.72065(18) 0.83800(15) 0.77747(10) 0.0327(4) Uani 1 1 d . U . . .
O2_2 O 0.67467(13) 0.76330(10) 0.72288(7) 0.0334(3) Uani 1 1 d . U . . .
C2_2 C 0.80231(19) 0.92945(15) 0.76488(10) 0.0340(4) Uani 1 1 d . U . . .
O3_2 O 0.49002(13) 0.48200(11) 0.22718(7) 0.0347(3) Uani 1 1 d . U . . .
C3_2 C 0.8808(2) 1.00130(17) 0.82214(11) 0.0398(5) Uani 1 1 d . U . . .
H3_2 H 0.883382 0.991669 0.867609 0.048 Uiso 1 1 calc R U . . .
O4_2 O 0.50080(14) 0.38816(11) 0.11371(7) 0.0376(3) Uani 1 1 d . U . . .
C5_2 C 0.9492(2) 1.10205(17) 0.74385(12) 0.0448(5) Uani 1 1 d . U . . .
H5_2 H 0.996427 1.161101 0.737135 0.054 Uiso 1 1 calc R U . . .
C6_2 C 0.8733(2) 1.02962(16) 0.68589(11) 0.0390(5) Uani 1 1 d . U . . .
C7_2 C 0.80051(19) 0.94257(15) 0.69682(11) 0.0352(4) Uani 1 1 d . U . . .
H7_2 H 0.750715 0.893272 0.658389 0.042 Uiso 1 1 calc R U . . .
N8_2 N 0.86868(17) 1.05139(14) 0.61938(9) 0.0406(4) Uani 1 1 d . U . . .
C9_2 C 0.8571(2) 0.97942(16) 0.56144(11) 0.0376(4) Uani 1 1 d . U . . .
H9_2 H 0.858696 0.914627 0.563861 0.045 Uiso 1 1 calc R U . . .
C10_2 C 0.8413(2) 0.99600(16) 0.49065(11) 0.0388(5) Uani 1 1 d . U . . .
C11_2 C 0.8145(2) 0.91303(17) 0.42904(11) 0.0391(5) Uani 1 1 d . U . . .
H11_2 H 0.810516 0.848128 0.432940 0.047 Uiso 1 1 calc R U . . .
C12_2 C 0.7936(2) 0.92643(17) 0.36164(11) 0.0398(5) Uani 1 1 d . U . . .
C13_2 C 0.8030(2) 1.02343(18) 0.35548(12) 0.0463(5) Uani 1 1 d . U . . .
H13_2 H 0.790465 1.033041 0.310508 0.056 Uiso 1 1 calc R U . . .
C14_2 C 0.8313(2) 1.10615(19) 0.41717(13) 0.0507(6) Uani 1 1 d . U . . .
H14_2 H 0.838104 1.171324 0.413229 0.061 Uiso 1 1 calc R U . . .
C15_2 C 0.8494(2) 1.09262(17) 0.48407(12) 0.0456(5) Uani 1 1 d . U . . .
H15_2 H 0.867016 1.148511 0.524975 0.055 Uiso 1 1 calc R U . . .
C16_2 C 0.7591(2) 0.83600(17) 0.29894(11) 0.0411(5) Uani 1 1 d . U . . .
H16_2 H 0.768439 0.774141 0.304211 0.049 Uiso 1 1 calc R U . . .
N17_2 N 0.71682(18) 0.83817(14) 0.23744(9) 0.0413(4) Uani 1 1 d . U . . .
C18_2 C 0.6797(2) 0.74313(17) 0.18344(11) 0.0396(5) Uani 1 1 d . U . . .
C19_2 C 0.7034(2) 0.73834(19) 0.11217(11) 0.0446(5) Uani 1 1 d . U . . .
H19_2 H 0.740639 0.796924 0.100850 0.053 Uiso 1 1 calc R U . . .
C20_2 C 0.6713(2) 0.64639(19) 0.05858(11) 0.0453(5) Uani 1 1 d . U . . .
H20_2 H 0.688143 0.643249 0.011425 0.054 Uiso 1 1 calc R U . . .
C21_2 C 0.6142(2) 0.55917(18) 0.07484(11) 0.0400(5) Uani 1 1 d . U . . .
H21_2 H 0.594590 0.497294 0.038905 0.048 Uiso 1 1 calc R U . . .
C22_2 C 0.58610(19) 0.56419(16) 0.14548(10) 0.0354(4) Uani 1 1 d . U . . .
C23_2 C 0.61805(19) 0.65597(16) 0.19888(10) 0.0359(4) Uani 1 1 d . U . . .
H23_2 H 0.598145 0.659488 0.245629 0.043 Uiso 1 1 calc R U . . .
C24_2 C 0.52040(18) 0.47078(16) 0.16356(10) 0.0334(4) Uani 1 1 d . U . . .
C4_2 C 0.9549(2) 1.08692(18) 0.81090(12) 0.0467(5) Uani 1 1 d . U . . .
H4_2 H 1.008493 1.134239 0.848650 0.056 Uiso 1 1 calc R U . . .
O1_3 O 0.40703(13) 0.17010(11) 0.02223(7) 0.0380(3) Uani 1 1 d . U . . .
N1_3 N 0.5281(2) 0.10643(18) -0.06217(13) 0.0676(7) Uani 1 1 d . U . . .
C2_3 C 0.6525(4) 0.1095(4) -0.0872(3) 0.160(3) Uani 1 1 d . U . . .
H2A_3 H 0.714705 0.146817 -0.047785 0.240 Uiso 1 1 calc R U . . .
H2B_3 H 0.660402 0.142220 -0.124666 0.240 Uiso 1 1 calc R U . . .
H2C_3 H 0.664348 0.041596 -0.105773 0.240 Uiso 1 1 calc R U . . .
C3_3 C 0.4273(3) 0.0280(2) -0.10592(17) 0.0814(11) Uani 1 1 d . U . . .
H3A_3 H 0.358596 0.017146 -0.077504 0.122 Uiso 1 1 calc R U . . .
H3B_3 H 0.455919 -0.033814 -0.123290 0.122 Uiso 1 1 calc R U . . .
H3C_3 H 0.400398 0.048267 -0.146101 0.122 Uiso 1 1 calc R U . . .
C1_3 C 0.5079(2) 0.1701(2) -0.00146(12) 0.0518(6) Uani 1 1 d . U . . .
H1_3 H 0.576365 0.218694 0.025095 0.062 Uiso 1 1 calc R U . . .
O1_4 O 0.39764(13) 0.46291(10) 0.37332(7) 0.0348(3) Uani 1 1 d . U . . .
N1_4 N 0.32815(19) 0.59736(15) 0.44191(12) 0.0559(6) Uani 1 1 d . U . . .
C2_4 C 0.3715(3) 0.5879(2) 0.51100(14) 0.0758(10) Uani 1 1 d . U . . .
H2A_4 H 0.416420 0.534468 0.502871 0.114 Uiso 1 1 calc R U . . .
H2B_4 H 0.300886 0.572260 0.537072 0.114 Uiso 1 1 calc R U . . .
H2C_4 H 0.425869 0.650668 0.538550 0.114 Uiso 1 1 calc R U . . .
C3_4 C 0.2678(3) 0.6819(2) 0.4435(2) 0.1012(15) Uani 1 1 d . U . . .
H3A_4 H 0.243214 0.679831 0.395122 0.152 Uiso 1 1 calc R U . . .
H3B_4 H 0.325584 0.745003 0.466791 0.152 Uiso 1 1 calc R U . . .
H3C_4 H 0.195190 0.676048 0.469748 0.152 Uiso 1 1 calc R U . . .
C1_4 C 0.3459(2) 0.53451(17) 0.37980(12) 0.0452(5) Uani 1 1 d . U . . .
H1_4 H 0.316967 0.545386 0.337701 0.054 Uiso 1 1 calc R U . . .
C19_1^a C -0.1559(4) 0.4293(4) 0.14021(19) 0.0465(10) Uani 0.689(7) 1 d . U P A 1
H19_1^a H -0.233844 0.443913 0.134004 0.056 Uiso 0.689(7) 1 calc R U P A 1
C20_1^a C -0.1066(4) 0.3723(4) 0.08158(18) 0.0545(13) Uani 0.689(7) 1 d . U P A 1
H20_1^a H -0.152559 0.348163 0.036660 0.065 Uiso 0.689(7) 1 calc R U P A 1
C21_1^a C 0.0091(4) 0.3512(4) 0.08931(18) 0.0449(11) Uani 0.689(7) 1 d . U P A 1
H21_1^a H 0.041550 0.314324 0.049344 0.054 Uiso 0.689(7) 1 calc R U P A 1
C22_1^a C 0.0781(11) 0.3844(6) 0.1559(7) 0.0358(18) Uani 0.689(7) 1 d . U P A 1
C23_1^a C 0.030(2) 0.4428(18) 0.2151(11) 0.037(3) Uani 0.689(7) 1 d . U P A 1
H23_1^a H 0.077727 0.467543 0.259475 0.045 Uiso 0.689(7) 1 calc R U P A 1
C18_1^a C -0.0886(10) 0.4650(6) 0.2090(7) 0.0369(15) Uani 0.689(7) 1 d . U P A 1
C18_1^b C -0.068(2) 0.4962(14) 0.2121(15) 0.039(3) Uani 0.311(7) 1 d . U P A 2
C19_1^b C -0.1125(10) 0.4953(11) 0.1454(4) 0.057(3) Uani 0.311(7) 1 d . U P A 2
H19A_1^b H -0.180882 0.523282 0.140335 0.068 Uiso 0.311(7) 1 calc R U P A 2
C20_1^b C -0.0556(9) 0.4525(10) 0.0856(4) 0.059(3) Uani 0.311(7) 1 d . U P A 2
H20A_1^b H -0.088140 0.449693 0.040014 0.071 Uiso 0.311(7) 1 calc R U P A 2
C21_1^b C 0.0482(10) 0.4139(9) 0.0923(4) 0.050(2) Uani 0.311(7) 1 d . U P A 2
H21A_1^b H 0.089933 0.388899 0.052514 0.060 Uiso 0.311(7) 1 calc R U P A 2
C22_1^b C 0.089(2) 0.4140(13) 0.1622(15) 0.029(3) Uani 0.311(7) 1 d . U P A 2
C23_1^b C 0.028(5) 0.454(4) 0.221(2) 0.030(4) Uani 0.311(7) 1 d . U P A 2
H23A_1^b H 0.053346 0.450925 0.266086 0.036 Uiso 0.311(7) 1 calc R U P A 2

loop_
_atom_site_aniso_label
_atom_site_aniso_U_11
_atom_site_aniso_U_22
_atom_site_aniso_U_33
_atom_site_aniso_U_23
_atom_site_aniso_U_13
_atom_site_aniso_U_12
Cu01 0.02375(14) 0.03917(13) 0.02069(11) 0.00182(9) 0.00165(8) 0.01055(9)
Cu02 0.02528(14) 0.04387(14) 0.02067(12) 0.00088(9) 0.00161(8) 0.01042(10)
O1_1 0.0297(8) 0.0484(8) 0.0251(7) -0.0012(6) -0.0019(5) 0.0137(6)
C1_1 0.0267(11) 0.0393(10) 0.0265(9) 0.0046(8) 0.0020(7) 0.0088(7)
O2_1 0.0270(8) 0.0435(8) 0.0254(6) 0.0008(5) 0.0014(5) 0.0116(6)
C2_1 0.0289(11) 0.0410(10) 0.0280(9) 0.0048(8) 0.0028(7) 0.0116(8)
O3_1 0.0267(8) 0.0482(8) 0.0251(7) 0.0038(6) 0.0008(5) 0.0125(6)
C3_1 0.0321(12) 0.0497(12) 0.0284(10) 0.0003(8) -0.0002(8) 0.0149(9)
O4_1 0.0309(9) 0.0675(10) 0.0251(7) 0.0064(6) 0.0029(5) 0.0191(7)
C5_1 0.0328(13) 0.0576(13) 0.0370(11) 0.0034(9) 0.0009(8) 0.0224(10)
C6_1 0.0303(12) 0.0464(11) 0.0267(9) 0.0044(8) 0.0004(7) 0.0119(8)
C7_1 0.0289(12) 0.0437(11) 0.0253(9) 0.0029(8) 0.0040(7) 0.0113(8)
N8_1 0.0311(11) 0.0492(10) 0.0278(8) 0.0048(7) -0.0009(6) 0.0130(7)
C9_1 0.0298(13) 0.0498(12) 0.0319(10) 0.0025(9) 0.0015(8) 0.0118(9)
C10_1 0.0282(12) 0.0444(11) 0.0328(10) 0.0047(8) 0.0000(7) 0.0079(8)
C11_1 0.0276(12) 0.0543(13) 0.0351(11) 0.0101(9) 0.0020(8) 0.0135(9)
C12_1 0.0308(12) 0.0481(12) 0.0325(10) 0.0090(9) 0.0040(8) 0.0118(8)
C13_1 0.0309(12) 0.0434(11) 0.0331(10) 0.0098(8) -0.0012(8) 0.0085(8)
C14_1 0.0295(12) 0.0443(11) 0.0403(11) 0.0060(9) -0.0010(8) 0.0106(8)
C15_1 0.0285(12) 0.0430(11) 0.0374(11) 0.0016(8) 0.0020(8) 0.0098(8)
C16_1 0.0320(13) 0.0735(16) 0.0348(11) 0.0122(10) 0.0027(8) 0.0242(10)
N17_1 0.0341(11) 0.0702(13) 0.0344(9) 0.0172(9) 0.0078(7) 0.0244(9)
C24_1 0.0263(11) 0.0520(12) 0.0273(9) 0.0085(8) 0.0029(7) 0.0115(8)
C4_1 0.0428(15) 0.0597(14) 0.0332(11) -0.0035(10) 0.0021(9) 0.0265(11)
O1_2 0.0353(8) 0.0484(8) 0.0251(7) 0.0004(6) 0.0054(5) 0.0066(6)
C1_2 0.0252(11) 0.0424(11) 0.0277(9) 0.0018(8) 0.0029(7) 0.0132(8)
O2_2 0.0308(8) 0.0416(7) 0.0241(6) 0.0027(5) 0.0030(5) 0.0094(6)
C2_2 0.0274(11) 0.0407(11) 0.0302(10) 0.0007(8) 0.0051(7) 0.0124(8)
O3_2 0.0318(8) 0.0437(8) 0.0263(7) 0.0059(6) 0.0033(5) 0.0091(6)
C3_2 0.0323(12) 0.0498(12) 0.0315(10) 0.0010(9) 0.0023(8) 0.0116(9)
O4_2 0.0357(8) 0.0467(8) 0.0275(7) 0.0043(6) 0.0050(5) 0.0114(6)
C5_2 0.0402(13) 0.0424(12) 0.0427(12) 0.0013(9) 0.0062(9) 0.0041(9)
C6_2 0.0342(12) 0.0451(12) 0.0359(11) 0.0053(9) 0.0081(8) 0.0131(9)
C7_2 0.0292(11) 0.0401(11) 0.0324(10) 0.0020(8) 0.0033(7) 0.0106(8)
N8_2 0.0383(11) 0.0436(10) 0.0362(9) 0.0069(8) 0.0055(7) 0.0068(7)
C9_2 0.0328(12) 0.0418(11) 0.0362(11) 0.0082(9) 0.0054(8) 0.0081(8)
C10_2 0.0325(12) 0.0449(12) 0.0363(11) 0.0089(9) 0.0054(8) 0.0063(8)
C11_2 0.0344(12) 0.0433(11) 0.0369(11) 0.0098(9) 0.0043(8) 0.0052(8)
C12_2 0.0328(12) 0.0477(12) 0.0373(11) 0.0120(9) 0.0030(8) 0.0054(9)
C13_2 0.0465(14) 0.0548(13) 0.0409(12) 0.0200(10) 0.0049(9) 0.0099(10)
C14_2 0.0585(16) 0.0452(13) 0.0485(13) 0.0153(10) 0.0049(11) 0.0097(10)
C15_2 0.0508(15) 0.0429(12) 0.0389(12) 0.0075(9) 0.0064(9) 0.0068(10)
C16_2 0.0365(13) 0.0481(12) 0.0367(11) 0.0115(9) 0.0037(8) 0.0064(9)
N17_2 0.0389(11) 0.0489(10) 0.0341(9) 0.0125(8) 0.0027(7) 0.0049(8)
C18_2 0.0352(12) 0.0500(12) 0.0324(10) 0.0110(9) -0.0006(8) 0.0089(9)
C19_2 0.0447(14) 0.0559(13) 0.0338(11) 0.0178(10) 0.0012(9) 0.0067(10)
C20_2 0.0439(14) 0.0643(15) 0.0294(10) 0.0161(10) 0.0039(8) 0.0123(10)
C21_2 0.0345(12) 0.0553(13) 0.0291(10) 0.0094(9) 0.0014(8) 0.0123(9)
C22_2 0.0285(11) 0.0500(12) 0.0293(10) 0.0115(8) 0.0014(7) 0.0124(8)
C23_2 0.0319(12) 0.0508(12) 0.0260(9) 0.0116(8) 0.0016(7) 0.0111(8)
C24_2 0.0249(11) 0.0473(11) 0.0276(9) 0.0075(8) 0.0000(7) 0.0125(8)
C4_2 0.0384(13) 0.0521(13) 0.0365(11) -0.0032(9) -0.0010(9) 0.0044(10)
O1_3 0.0314(8) 0.0507(8) 0.0253(7) -0.0003(6) 0.0061(5) 0.0100(6)
N1_3 0.0500(14) 0.0647(14) 0.0660(14) -0.0154(11) 0.0292(11) 0.0077(10)
C2_3 0.082(3) 0.148(4) 0.167(5) -0.067(4) 0.079(3) -0.014(3)
C3_3 0.077(2) 0.0648(18) 0.0676(19) -0.0238(15) 0.0292(16) -0.0039(15)
C1_3 0.0418(15) 0.0597(15) 0.0410(12) -0.0044(10) 0.0108(10) 0.0079(11)
O1_4 0.0342(8) 0.0400(7) 0.0265(7) 0.0005(5) 0.0055(5) 0.0121(6)
N1_4 0.0349(12) 0.0509(12) 0.0613(13) -0.0173(10) 0.0095(9) 0.0099(8)
C2_4 0.113(3) 0.0522(15) 0.0419(14) -0.0043(12) 0.0410(15) -0.0057(15)
C3_4 0.057(2) 0.073(2) 0.135(3) -0.045(2) -0.0210(19) 0.0371(16)
C1_4 0.0343(13) 0.0485(13) 0.0396(12) -0.0082(9) -0.0042(8) 0.0101(9)
C19_1^a 0.032(2) 0.077(3) 0.0343(17) 0.0143(19) 0.0003(13) 0.0256(19)
C20_1^a 0.045(2) 0.093(4) 0.0259(16) 0.0092(17) -0.0023(13) 0.031(2)
C21_1^a 0.034(2) 0.078(3) 0.0250(16) 0.0101(18) 0.0046(13) 0.0252(19)
C22_1^a 0.034(3) 0.046(5) 0.027(3) 0.004(4) 0.0038(18) 0.015(3)
C23_1^a 0.031(4) 0.051(5) 0.031(6) 0.010(4) 0.000(4) 0.015(3)
C18_1^a 0.029(3) 0.054(4) 0.033(2) 0.016(3) 0.007(2) 0.015(3)
C18_1^b 0.029(8) 0.061(10) 0.032(5) 0.018(8) 0.006(5) 0.018(6)
C19_1^b 0.045(5) 0.090(8) 0.039(4) 0.009(5) 0.000(3) 0.036(5)
C20_1^b 0.044(5) 0.098(8) 0.040(4) 0.014(4) -0.004(3) 0.035(5)
C21_1^b 0.052(5) 0.067(6) 0.029(4) 0.006(4) 0.004(3) 0.022(5)
C22_1^b 0.028(6) 0.034(8) 0.024(5) 0.000(6) -0.004(4) 0.018(6)
C23_1^b 0.028(8) 0.047(9) 0.014(6) 0.005(6) 0.009(5) 0.013(6)

loop_
_atom_type_symbol
_atom_type_description
_atom_type_scat_dispersion_real
_atom_type_scat_dispersion_imag
_atom_type_scat_source
C C 0.0033 0.0016 'International Tables Vol C Tables 4.2.6.8 and 6.1.1.4'
H H 0.0000 0.0000 'International Tables Vol C Tables 4.2.6.8 and 6.1.1.4'
N N 0.0061 0.0033 'International Tables Vol C Tables 4.2.6.8 and 6.1.1.4'
O O 0.0106 0.0060 'International Tables Vol C Tables 4.2.6.8 and 6.1.1.4'
Cu Cu 0.3201 1.2651 'International Tables Vol C Tables 4.2.6.8 and 6.1.1.4'

loop_
_geom_angle_atom_site_label_1
_geom_angle_atom_site_label_2
_geom_angle_atom_site_label_3
_geom_angle
_geom_angle_site_symmetry_1
_geom_angle_site_symmetry_3
_geom_angle_publ_flag
O2_1 Cu01 O3_1 169.80(5) 2_666 . ?
O2_1 Cu01 O2_2 90.50(6) 2_666 2_666 ?
O3_1 Cu01 O2_2 88.12(7) . 2_666 ?
O2_1 Cu01 O3_2 90.09(6) 2_666 . ?
O3_1 Cu01 O3_2 88.55(6) . . ?
O2_2 Cu01 O3_2 164.39(5) 2_666 . ?
O2_1 Cu01 O1_4 99.33(6) 2_666 . ?
O3_1 Cu01 O1_4 90.87(6) . . ?
O2_2 Cu01 O1_4 98.26(6) 2_666 . ?
O3_2 Cu01 O1_4 97.03(6) . . ?
O2_1 Cu01 Cu02 88.68(5) 2_666 . ?
O3_1 Cu01 Cu02 81.12(5) . . ?
O2_2 Cu01 Cu02 83.82(5) 2_666 . ?
O3_2 Cu01 Cu02 80.60(5) . . ?
O1_4 Cu01 Cu02 171.68(4) . . ?
O1_2 Cu02 O4_2 171.84(6) 2_666 . ?
O1_2 Cu02 O4_1 89.14(7) 2_666 . ?
O4_2 Cu02 O4_1 88.78(7) . . ?
O1_2 Cu02 O1_1 91.17(7) 2_666 2_666 ?
O4_2 Cu02 O1_1 89.00(7) . 2_666 ?
O4_1 Cu02 O1_1 166.31(6) . 2_666 ?
O1_2 Cu02 O1_3 92.87(6) 2_666 . ?
O4_2 Cu02 O1_3 95.27(6) . . ?
O4_1 Cu02 O1_3 100.89(6) . . ?
O1_1 Cu02 O1_3 92.77(6) 2_666 . ?
O1_2 Cu02 Cu01 84.37(5) 2_666 . ?
O4_2 Cu02 Cu01 87.64(5) . . ?
O4_1 Cu02 Cu01 86.82(5) . . ?
O1_1 Cu02 Cu01 79.59(5) 2_666 . ?
O1_3 Cu02 Cu01 171.79(4) . . ?
C1_1 O1_1 Cu02 126.76(13) . 2_666 ?
O2_1 C1_1 O1_1 125.33(19) . . ?
O2_1 C1_1 C2_1 117.66(17) . . ?
O1_1 C1_1 C2_1 117.01(17) . . ?
C1_1 O2_1 Cu01 118.53(13) . 2_666 ?
C7_1 C2_1 C3_1 119.40(19) . . ?
C7_1 C2_1 C1_1 120.74(17) . . ?
C3_1 C2_1 C1_1 119.85(17) . . ?
C24_1 O3_1 Cu01 126.48(13) . . ?
C4_1 C3_1 C2_1 119.58(19) . . ?
C4_1 C3_1 H3_1 120.2 . . ?
C2_1 C3_1 H3_1 120.2 . . ?
C24_1 O4_1 Cu02 118.85(13) . . ?
C4_1 C5_1 C6_1 119.9(2) . . ?
C4_1 C5_1 H5_1 120.1 . . ?
C6_1 C5_1 H5_1 120.1 . . ?
C7_1 C6_1 C5_1 119.15(18) . . ?
C7_1 C6_1 N8_1 117.57(18) . . ?
C5_1 C6_1 N8_1 123.11(19) . . ?
C6_1 C7_1 C2_1 120.87(18) . . ?
C6_1 C7_1 H7_1 119.6 . . ?
C2_1 C7_1 H7_1 119.6 . . ?
C9_1 N8_1 C6_1 119.92(18) . . ?
N8_1 C9_1 C10_1 122.08(19) . . ?
N8_1 C9_1 H9_1 119.0 . . ?
C10_1 C9_1 H9_1 119.0 . . ?
C15_1 C10_1 C11_1 119.01(19) . . ?
C15_1 C10_1 C9_1 119.30(19) . . ?
C11_1 C10_1 C9_1 121.7(2) . . ?
C12_1 C11_1 C10_1 120.4(2) . . ?
C12_1 C11_1 H11_1 119.8 . . ?
C10_1 C11_1 H11_1 119.8 . . ?
C11_1 C12_1 C13_1 119.88(19) . . ?
C11_1 C12_1 C16_1 118.8(2) . . ?
C13_1 C12_1 C16_1 121.33(19) . . ?
C14_1 C13_1 C12_1 119.74(19) . . ?
C14_1 C13_1 H13_1 120.1 . . ?
C12_1 C13_1 H13_1 120.1 . . ?
C13_1 C14_1 C15_1 120.4(2) . . ?
C13_1 C14_1 H14_1 119.8 . . ?
C15_1 C14_1 H14_1 119.8 . . ?
C10_1 C15_1 C14_1 120.6(2) . . ?
C10_1 C15_1 H15_1 119.7 . . ?
C14_1 C15_1 H15_1 119.7 . . ?
N17_1 C16_1 C12_1 122.8(2) . . ?
N17_1 C16_1 H16_1 118.6 . . ?
C12_1 C16_1 H16_1 118.6 . . ?
C16_1 N17_1 C18_1^b 118.9(11) . . ?
C16_1 N17_1 C18_1^a 118.9(5) . . ?
O3_1 C24_1 O4_1 125.2(2) . . ?
O3_1 C24_1 C22_1^a 118.2(5) . . ?
O4_1 C24_1 C22_1^a 116.5(5) . . ?
O3_1 C24_1 C22_1^b 112.3(10) . . ?
O4_1 C24_1 C22_1^b 121.8(10) . . ?
C3_1 C4_1 C5_1 121.0(2) . . ?
C3_1 C4_1 H4_1 119.5 . . ?
C5_1 C4_1 H4_1 119.5 . . ?
C1_2 O1_2 Cu02 123.31(13) . 2_666 ?
O1_2 C1_2 O2_2 125.85(19) . . ?
O1_2 C1_2 C2_2 116.34(17) . . ?
O2_2 C1_2 C2_2 117.81(17) . . ?
C1_2 O2_2 Cu01 121.14(13) . 2_666 ?
C7_2 C2_2 C3_2 120.2(2) . . ?
C7_2 C2_2 C1_2 120.18(18) . . ?
C3_2 C2_2 C1_2 119.62(18) . . ?
C24_2 O3_2 Cu01 125.22(13) . . ?
C4_2 C3_2 C2_2 119.7(2) . . ?
C4_2 C3_2 H3_2 120.1 . . ?
C2_2 C3_2 H3_2 120.1 . . ?
C24_2 O4_2 Cu02 119.41(13) . . ?
C4_2 C5_2 C6_2 120.6(2) . . ?
C4_2 C5_2 H5_2 119.7 . . ?
C6_2 C5_2 H5_2 119.7 . . ?
C7_2 C6_2 C5_2 119.3(2) . . ?
C7_2 C6_2 N8_2 122.87(19) . . ?
C5_2 C6_2 N8_2 117.7(2) . . ?
C2_2 C7_2 C6_2 119.98(19) . . ?
C2_2 C7_2 H7_2 120.0 . . ?
C6_2 C7_2 H7_2 120.0 . . ?
C9_2 N8_2 C6_2 119.06(19) . . ?
N8_2 C9_2 C10_2 121.5(2) . . ?
N8_2 C9_2 H9_2 119.2 . . ?
C10_2 C9_2 H9_2 119.2 . . ?
C15_2 C10_2 C11_2 119.3(2) . . ?
C15_2 C10_2 C9_2 121.3(2) . . ?
C11_2 C10_2 C9_2 119.4(2) . . ?
C10_2 C11_2 C12_2 120.5(2) . . ?
C10_2 C11_2 H11_2 119.8 . . ?
C12_2 C11_2 H11_2 119.8 . . ?
C13_2 C12_2 C11_2 119.8(2) . . ?
C13_2 C12_2 C16_2 121.9(2) . . ?
C11_2 C12_2 C16_2 118.3(2) . . ?
C12_2 C13_2 C14_2 119.4(2) . . ?
C12_2 C13_2 H13_2 120.3 . . ?
C14_2 C13_2 H13_2 120.3 . . ?
C15_2 C14_2 C13_2 120.7(2) . . ?
C15_2 C14_2 H14_2 119.6 . . ?
C13_2 C14_2 H14_2 119.6 . . ?
C14_2 C15_2 C10_2 120.3(2) . . ?
C14_2 C15_2 H15_2 119.9 . . ?
C10_2 C15_2 H15_2 119.9 . . ?
N17_2 C16_2 C12_2 123.1(2) . . ?
N17_2 C16_2 H16_2 118.4 . . ?
C12_2 C16_2 H16_2 118.4 . . ?
C16_2 N17_2 C18_2 116.35(19) . . ?
C23_2 C18_2 C19_2 119.3(2) . . ?
C23_2 C18_2 N17_2 122.09(18) . . ?
C19_2 C18_2 N17_2 118.6(2) . . ?
C20_2 C19_2 C18_2 120.0(2) . . ?
C20_2 C19_2 H19_2 120.0 . . ?
C18_2 C19_2 H19_2 120.0 . . ?
C21_2 C20_2 C19_2 120.3(2) . . ?
C21_2 C20_2 H20_2 119.8 . . ?
C19_2 C20_2 H20_2 119.8 . . ?
C20_2 C21_2 C22_2 119.9(2) . . ?
C20_2 C21_2 H21_2 120.0 . . ?
C22_2 C21_2 H21_2 120.0 . . ?
C23_2 C22_2 C21_2 119.7(2) . . ?
C23_2 C22_2 C24_2 119.71(17) . . ?
C21_2 C22_2 C24_2 120.58(19) . . ?
C22_2 C23_2 C18_2 120.64(18) . . ?
C22_2 C23_2 H23_2 119.7 . . ?
C18_2 C23_2 H23_2 119.7 . . ?
O4_2 C24_2 O3_2 125.94(19) . . ?
O4_2 C24_2 C22_2 116.79(17) . . ?
O3_2 C24_2 C22_2 117.27(17) . . ?
C5_2 C4_2 C3_2 120.1(2) . . ?
C5_2 C4_2 H4_2 120.0 . . ?
C3_2 C4_2 H4_2 120.0 . . ?
C1_3 O1_3 Cu02 118.72(15) . . ?
C1_3 N1_3 C3_3 121.0(2) . . ?
C1_3 N1_3 C2_3 122.3(3) . . ?
C3_3 N1_3 C2_3 116.7(2) . . ?
N1_3 C2_3 H2A_3 109.5 . . ?
N1_3 C2_3 H2B_3 109.5 . . ?
H2A_3 C2_3 H2B_3 109.5 . . ?
N1_3 C2_3 H2C_3 109.5 . . ?
H2A_3 C2_3 H2C_3 109.5 . . ?
H2B_3 C2_3 H2C_3 109.5 . . ?
N1_3 C3_3 H3A_3 109.5 . . ?
N1_3 C3_3 H3B_3 109.5 . . ?
H3A_3 C3_3 H3B_3 109.5 . . ?
N1_3 C3_3 H3C_3 109.5 . . ?
H3A_3 C3_3 H3C_3 109.5 . . ?
H3B_3 C3_3 H3C_3 109.5 . . ?
O1_3 C1_3 N1_3 125.0(2) . . ?
O1_3 C1_3 H1_3 117.5 . . ?
N1_3 C1_3 H1_3 117.5 . . ?
C1_4 O1_4 Cu01 118.03(14) . . ?
C1_4 N1_4 C2_4 121.7(2) . . ?
C1_4 N1_4 C3_4 121.0(3) . . ?
C2_4 N1_4 C3_4 117.3(2) . . ?
N1_4 C2_4 H2A_4 109.5 . . ?
N1_4 C2_4 H2B_4 109.5 . . ?
H2A_4 C2_4 H2B_4 109.5 . . ?
N1_4 C2_4 H2C_4 109.5 . . ?
H2A_4 C2_4 H2C_4 109.5 . . ?
H2B_4 C2_4 H2C_4 109.5 . . ?
N1_4 C3_4 H3A_4 109.5 . . ?
N1_4 C3_4 H3B_4 109.5 . . ?
H3A_4 C3_4 H3B_4 109.5 . . ?
N1_4 C3_4 H3C_4 109.5 . . ?
H3A_4 C3_4 H3C_4 109.5 . . ?
H3B_4 C3_4 H3C_4 109.5 . . ?
O1_4 C1_4 N1_4 125.4(2) . . ?
O1_4 C1_4 H1_4 117.3 . . ?
N1_4 C1_4 H1_4 117.3 . . ?
C20_1^a C19_1^a C18_1^a 120.4(6) . . ?
C20_1^a C19_1^a H19_1^a 119.8 . . ?
C18_1^a C19_1^a H19_1^a 119.8 . . ?
C21_1^a C20_1^a C19_1^a 120.7(3) . . ?
C21_1^a C20_1^a H20_1^a 119.6 . . ?
C19_1^a C20_1^a H20_1^a 119.6 . . ?
C20_1^a C21_1^a C22_1^a 120.7(5) . . ?
C20_1^a C21_1^a H21_1^a 119.6 . . ?
C22_1^a C21_1^a H21_1^a 119.6 . . ?
C21_1^a C22_1^a C23_1^a 119.0(13) . . ?
C21_1^a C22_1^a C24_1 124.2(8) . . ?
C23_1^a C22_1^a C24_1 116.7(13) . . ?
C22_1^a C23_1^a C18_1^a 121.5(17) . . ?
C22_1^a C23_1^a H23_1^a 119.2 . . ?
C18_1^a C23_1^a H23_1^a 119.2 . . ?
C23_1^a C18_1^a C19_1^a 117.5(11) . . ?
C23_1^a C18_1^a N17_1 124.8(12) . . ?
C19_1^a C18_1^a N17_1 117.7(8) . . ?
C23_1^b C18_1^b C19_1^b 121(3) . . ?
C23_1^b C18_1^b N17_1 123(3) . . ?
C19_1^b C18_1^b N17_1 114.9(19) . . ?
C18_1^b C19_1^b C20_1^b 119.6(13) . . ?
C18_1^b C19_1^b H19A_1^b 120.2 . . ?
C20_1^b C19_1^b H19A_1^b 120.2 . . ?
C21_1^b C20_1^b C19_1^b 121.0(8) . . ?
C21_1^b C20_1^b H20A_1^b 119.5 . . ?
C19_1^b C20_1^b H20A_1^b 119.5 . . ?
C20_1^b C21_1^b C22_1^b 117.2(12) . . ?
C20_1^b C21_1^b H21A_1^b 121.4 . . ?
C22_1^b C21_1^b H21A_1^b 121.4 . . ?
C23_1^b C22_1^b C21_1^b 121(3) . . ?
C23_1^b C22_1^b C24_1 122(3) . . ?
C21_1^b C22_1^b C24_1 117.3(18) . . ?
C18_1^b C23_1^b C22_1^b 120(4) . . ?
C18_1^b C23_1^b H23A_1^b 120.0 . . ?
C22_1^b C23_1^b H23A_1^b 120.0 . . ?

loop_
_geom_bond_atom_site_label_1
_geom_bond_atom_site_label_2
_geom_bond_distance
_geom_bond_site_symmetry_2
_geom_bond_publ_flag
Cu01 O2_1 1.9427(14) 2_666 ?
Cu01 O3_1 1.9557(15) . ?
Cu01 O2_2 1.9882(15) 2_666 ?
Cu01 O3_2 1.9934(15) . ?
Cu01 O1_4 2.1487(15) . ?
Cu01 Cu02 2.6389(9) . ?
Cu02 O1_2 1.9415(16) 2_666 ?
Cu02 O4_2 1.9437(16) . ?
Cu02 O4_1 1.9757(16) . ?
Cu02 O1_1 1.9827(15) 2_666 ?
Cu02 O1_3 2.1512(15) . ?
O1_1 C1_1 1.267(2) . ?
C1_1 O2_1 1.264(2) . ?
C1_1 C2_1 1.495(3) . ?
C2_1 C7_1 1.394(3) . ?
C2_1 C3_1 1.398(3) . ?
O3_1 C24_1 1.266(2) . ?
C3_1 C4_1 1.375(3) . ?
C3_1 H3_1 0.9300 . ?
O4_1 C24_1 1.266(2) . ?
C5_1 C4_1 1.382(3) . ?
C5_1 C6_1 1.400(3) . ?
C5_1 H5_1 0.9300 . ?
C6_1 C7_1 1.380(3) . ?
C6_1 N8_1 1.427(2) . ?
C7_1 H7_1 0.9300 . ?
N8_1 C9_1 1.265(3) . ?
C9_1 C10_1 1.467(3) . ?
C9_1 H9_1 0.9300 . ?
C10_1 C15_1 1.386(3) . ?
C10_1 C11_1 1.402(3) . ?
C11_1 C12_1 1.393(3) . ?
C11_1 H11_1 0.9300 . ?
C12_1 C13_1 1.394(3) . ?
C12_1 C16_1 1.472(3) . ?
C13_1 C14_1 1.382(3) . ?
C13_1 H13_1 0.9300 . ?
C14_1 C15_1 1.393(3) . ?
C14_1 H14_1 0.9300 . ?
C15_1 H15_1 0.9300 . ?
C16_1 N17_1 1.269(3) . ?
C16_1 H16_1 0.9300 . ?
N17_1 C18_1^b 1.40(3) . ?
N17_1 C18_1^a 1.450(12) . ?
C24_1 C22_1^a 1.465(12) . ?
C24_1 C22_1^b 1.56(2) . ?
C4_1 H4_1 0.9300 . ?
O1_2 C1_2 1.262(2) . ?
C1_2 O2_2 1.268(2) . ?
C1_2 C2_2 1.496(3) . ?
C2_2 C7_2 1.384(3) . ?
C2_2 C3_2 1.397(3) . ?
O3_2 C24_2 1.264(2) . ?
C3_2 C4_2 1.385(3) . ?
C3_2 H3_2 0.9300 . ?
O4_2 C24_2 1.261(2) . ?
C5_2 C4_2 1.378(3) . ?
C5_2 C6_2 1.396(3) . ?
C5_2 H5_2 0.9300 . ?
C6_2 C7_2 1.393(3) . ?
C6_2 N8_2 1.409(3) . ?
C7_2 H7_2 0.9300 . ?
N8_2 C9_2 1.268(3) . ?
C9_2 C10_2 1.467(3) . ?
C9_2 H9_2 0.9300 . ?
C10_2 C15_2 1.387(3) . ?
C10_2 C11_2 1.391(3) . ?
C11_2 C12_2 1.391(3) . ?
C11_2 H11_2 0.9300 . ?
C12_2 C13_2 1.387(3) . ?
C12_2 C16_2 1.466(3) . ?
C13_2 C14_2 1.390(3) . ?
C13_2 H13_2 0.9300 . ?
C14_2 C15_2 1.378(3) . ?
C14_2 H14_2 0.9300 . ?
C15_2 H15_2 0.9300 . ?
C16_2 N17_2 1.277(3) . ?
C16_2 H16_2 0.9300 . ?
N17_2 C18_2 1.421(3) . ?
C18_2 C23_2 1.390(3) . ?
C18_2 C19_2 1.401(3) . ?
C19_2 C20_2 1.385(3) . ?
C19_2 H19_2 0.9300 . ?
C20_2 C21_2 1.384(3) . ?
C20_2 H20_2 0.9300 . ?
C21_2 C22_2 1.400(3) . ?
C21_2 H21_2 0.9300 . ?
C22_2 C23_2 1.381(3) . ?
C22_2 C24_2 1.503(3) . ?
C23_2 H23_2 0.9300 . ?
C4_2 H4_2 0.9300 . ?
O1_3 C1_3 1.210(3) . ?
N1_3 C1_3 1.322(3) . ?
N1_3 C3_3 1.441(4) . ?
N1_3 C2_3 1.459(4) . ?
C2_3 H2A_3 0.9600 . ?
C2_3 H2B_3 0.9600 . ?
C2_3 H2C_3 0.9600 . ?
C3_3 H3A_3 0.9600 . ?
C3_3 H3B_3 0.9600 . ?
C3_3 H3C_3 0.9600 . ?
C1_3 H1_3 0.9300 . ?
O1_4 C1_4 1.233(3) . ?
N1_4 C1_4 1.327(3) . ?
N1_4 C2_4 1.458(4) . ?
N1_4 C3_4 1.468(4) . ?
C2_4 H2A_4 0.9600 . ?
C2_4 H2B_4 0.9600 . ?
C2_4 H2C_4 0.9600 . ?
C3_4 H3A_4 0.9600 . ?
C3_4 H3B_4 0.9600 . ?
C3_4 H3C_4 0.9600 . ?
C1_4 H1_4 0.9300 . ?
C19_1^a C20_1^a 1.391(5) . ?
C19_1^a C18_1^a 1.410(12) . ?
C19_1^a H19_1^a 0.9300 . ?
C20_1^a C21_1^a 1.373(5) . ?
C20_1^a H20_1^a 0.9300 . ?
C21_1^a C22_1^a 1.384(13) . ?
C21_1^a H21_1^a 0.9300 . ?
C22_1^a C23_1^a 1.40(2) . ?
C23_1^a C18_1^a 1.41(3) . ?
C23_1^a H23_1^a 0.9300 . ?
C18_1^b C23_1^b 1.34(6) . ?
C18_1^b C19_1^b 1.36(3) . ?
C19_1^b C20_1^b 1.382(12) . ?
C19_1^b H19A_1^b 0.9300 . ?
C20_1^b C21_1^b 1.374(12) . ?
C20_1^b H20A_1^b 0.9300 . ?
C21_1^b C22_1^b 1.41(3) . ?
C21_1^b H21A_1^b 0.9300 . ?
C22_1^b C23_1^b 1.37(4) . ?
C23_1^b H23A_1^b 0.9300 . ?

loop_
_platon_squeeze_void_nr
_platon_squeeze_void_average_x
_platon_squeeze_void_average_y
_platon_squeeze_void_average_z
_platon_squeeze_void_volume
_platon_squeeze_void_count_electrons
_platon_squeeze_void_content
1 -0.014 0.000 -0.014 822 186 ' '
